data_1508208
loop_
_publ_author_name
'Scheibel, Markus G.'
'Askevold, Bjorn'
'Heinemann, Frank W.'
'Reijerse, Edward J.'
'de Bruin, Bas'
'Schneider, Sven'

_publ_section_title
;
 Closed-shell and open-shell square-planar iridium nitrido complexes.
;
_journal_issue 7
_journal_name_full 'Nature chemistry'
_journal_page_first 552
_journal_page_last 558
_journal_paper_doi 10.1038/nchem.1368
_journal_volume 4
_journal_year 2012
_chemical_formula_moiety 'C20 H40 Ir N3 P2'
_chemical_formula_sum 'C20 H40 Ir N3 P2'
_chemical_formula_weight 576.69
_chemical_name_systematic
; 
 ? 
;
_space_group_IT_number 14
_symmetry_cell_setting monoclinic
_symmetry_space_group_name_Hall '-P 2ybc'
_symmetry_space_group_name_H-M 'P 1 21/c 1'
_atom_sites_solution_hydrogens geom
_atom_sites_solution_primary direct
_atom_sites_solution_secondary difmap
_audit_creation_method SHELXL-97
_cell_angle_alpha 90.00
_cell_angle_beta 106.640(2)
_cell_angle_gamma 90.00
_cell_formula_units_Z 4
_cell_length_a 7.8440(6)
_cell_length_b 26.903(2)
_cell_length_c 11.8151(9)
_cell_measurement_reflns_used 9993
_cell_measurement_temperature 100(2)
_cell_measurement_theta_max 29.63
_cell_measurement_theta_min 2.35
_cell_volume 2388.9(3)
_computing_cell_refinement 'Bruker SAINT'
_computing_data_collection 'Bruker APEX2'
_computing_data_reduction 'Bruker SAINT'
_computing_molecular_graphics 'SHELXTL 6.12 (Bruker AXS, 2002)'
_computing_publication_material 'SHELXTL 6.12 (Bruker AXS, 2002)'
_computing_structure_refinement 'SHELXTL 6.12 (Bruker AXS, 2002)'
_computing_structure_solution 'SHELXTL 6.12 (Bruker AXS, 2002)'
_diffrn_ambient_temperature 100(2)
_diffrn_detector_area_resol_mean 83.33
_diffrn_measured_fraction_theta_full 0.997
_diffrn_measured_fraction_theta_max 0.997
_diffrn_measurement_device_type 'Bruker Kappa APEX II CCD area detector'
_diffrn_measurement_method 'phi and omega scans'
_diffrn_radiation_monochromator 'Quazar focussing montel optics'
_diffrn_radiation_source 'ImuS micro-focus tube'
_diffrn_radiation_type MoK\a
_diffrn_radiation_wavelength 0.71073
_diffrn_reflns_av_R_equivalents 0.0286
_diffrn_reflns_av_sigmaI/netI 0.0301
_diffrn_reflns_limit_h_max 10
_diffrn_reflns_limit_h_min -10
_diffrn_reflns_limit_k_max 36
_diffrn_reflns_limit_k_min -27
_diffrn_reflns_limit_l_max 15
_diffrn_reflns_limit_l_min -13
_diffrn_reflns_number 22146
_diffrn_reflns_theta_full 28.70
_diffrn_reflns_theta_max 28.70
_diffrn_reflns_theta_min 2.71
_exptl_absorpt_coefficient_mu 5.732
_exptl_absorpt_correction_T_max 0.746
_exptl_absorpt_correction_T_min 0.583
_exptl_absorpt_correction_type multi-scan
_exptl_absorpt_process_details 'SADABS, Bruker-AXS, 2009'
_exptl_crystal_colour yellow
_exptl_crystal_density_diffrn 1.603
_exptl_crystal_density_method 'not measured'
_exptl_crystal_description plate
_exptl_crystal_F_000 1152
_exptl_crystal_size_max 0.13
_exptl_crystal_size_mid 0.09
_exptl_crystal_size_min 0.02
_refine_diff_density_max 1.273
_refine_diff_density_min -2.467
_refine_diff_density_rms 0.118
_refine_ls_extinction_method none
_refine_ls_goodness_of_fit_ref 1.110
_refine_ls_hydrogen_treatment constr
_refine_ls_matrix_type full
_refine_ls_number_parameters 247
_refine_ls_number_reflns 6164
_refine_ls_number_restraints 0
_refine_ls_restrained_S_all 1.110
_refine_ls_R_factor_all 0.0327
_refine_ls_R_factor_gt 0.0280
_refine_ls_shift/su_max 0.003
_refine_ls_shift/su_mean 0.000
_refine_ls_structure_factor_coef Fsqd
_refine_ls_weighting_details 'calc w=1/[\s^2^(Fo^2^)+(0.0184P)^2^+4.6959P] where P=(Fo^2^+2Fc^2^)/3'
_refine_ls_weighting_scheme calc
_refine_ls_wR_factor_gt 0.0552
_refine_ls_wR_factor_ref 0.0566
_reflns_number_gt 5624
_reflns_number_total 6164
_reflns_threshold_expression >2sigma(I)
_cod_data_source_file nchem.1368-s4.cif
_cod_data_source_block msb1105
_cod_original_cell_volume 2388.8(3)
_cod_original_sg_symbol_Hall -P2ybc
_cod_original_sg_symbol_H-M P2(1)/c
_cod_database_code 1508208

loop_
_symmetry_equiv_pos_as_xyz
'x, y, z'
'-x, y+1/2, -z+1/2'
'-x, -y, -z'
'x, -y-1/2, z-1/2'

loop_
_atom_site_label
_atom_site_type_symbol
_atom_site_fract_x
_atom_site_fract_y
_atom_site_fract_z
_atom_site_U_iso_or_equiv
_atom_site_adp_type
_atom_site_occupancy
_atom_site_symmetry_multiplicity
_atom_site_calc_flag
_atom_site_refinement_flags
Ir1 Ir 0.681917(15) 0.871846(4) 0.618152(10) 0.01163(4) Uani 1 1 d .
P1 P 0.48515(11) 0.85948(3) 0.43364(7) 0.01343(16) Uani 1 1 d .
P2 P 0.84826(11) 0.90627(3) 0.79445(7) 0.01299(16) Uani 1 1 d .
N1 N 0.5375(3) 0.93441(10) 0.6125(2) 0.0136(5) Uani 1 1 d .
N2 N 0.8103(4) 0.81221(10) 0.6241(2) 0.0161(6) Uani 1 1 d .
N3 N 0.8826(4) 0.77660(11) 0.6272(3) 0.0239(7) Uani 1 1 d .
C1 C 0.3963(4) 0.94475(12) 0.5144(3) 0.0149(6) Uani 1 1 d .
H1 H 0.3291 0.9742 0.5134 0.018 Uiso 1 1 calc R
C2 C 0.3514(4) 0.91424(13) 0.4204(3) 0.0175(7) Uani 1 1 d .
H2 H 0.2558 0.9212 0.3520 0.021 Uiso 1 1 calc R
C3 C 0.5788(4) 0.96709(12) 0.7046(3) 0.0159(6) Uani 1 1 d .
H3 H 0.5063 0.9957 0.7006 0.019 Uiso 1 1 calc R
C4 C 0.7188(4) 0.96035(12) 0.8014(3) 0.0156(6) Uani 1 1 d .
H4 H 0.7460 0.9823 0.8671 0.019 Uiso 1 1 calc R
C5 C 0.3272(4) 0.80575(13) 0.4173(3) 0.0188(7) Uani 1 1 d .
C6 C 0.2237(5) 0.81508(14) 0.5064(3) 0.0267(8) Uani 1 1 d .
H6A H 0.3071 0.8194 0.5852 0.040 Uiso 1 1 calc R
H6B H 0.1459 0.7866 0.5071 0.040 Uiso 1 1 calc R
H6C H 0.1513 0.8452 0.4842 0.040 Uiso 1 1 calc R
C7 C 0.1971(5) 0.80134(16) 0.2934(3) 0.0319(9) Uani 1 1 d .
H7A H 0.1410 0.8337 0.2690 0.048 Uiso 1 1 calc R
H7B H 0.1053 0.7768 0.2943 0.048 Uiso 1 1 calc R
H7C H 0.2615 0.7908 0.2377 0.048 Uiso 1 1 calc R
C8 C 0.4302(5) 0.75706(13) 0.4508(4) 0.0264(8) Uani 1 1 d .
H8A H 0.3461 0.7295 0.4444 0.040 Uiso 1 1 calc R
H8B H 0.5071 0.7593 0.5322 0.040 Uiso 1 1 calc R
H8C H 0.5032 0.7512 0.3972 0.040 Uiso 1 1 calc R
C9 C 0.5896(5) 0.86308(13) 0.3088(3) 0.0184(7) Uani 1 1 d .
C10 C 0.4582(5) 0.88050(16) 0.1922(3) 0.0288(9) Uani 1 1 d .
H10A H 0.5203 0.8831 0.1313 0.043 Uiso 1 1 calc R
H10B H 0.4097 0.9130 0.2039 0.043 Uiso 1 1 calc R
H10C H 0.3610 0.8564 0.1671 0.043 Uiso 1 1 calc R
C11 C 0.6730(5) 0.81327(14) 0.2897(3) 0.0254(8) Uani 1 1 d .
H11A H 0.7488 0.8010 0.3655 0.038 Uiso 1 1 calc R
H11B H 0.7449 0.8180 0.2350 0.038 Uiso 1 1 calc R
H11C H 0.5786 0.7891 0.2564 0.038 Uiso 1 1 calc R
C12 C 0.7375(5) 0.90209(14) 0.3472(3) 0.0227(7) Uani 1 1 d .
H12A H 0.6876 0.9331 0.3674 0.034 Uiso 1 1 calc R
H12B H 0.7895 0.9082 0.2823 0.034 Uiso 1 1 calc R
H12C H 0.8299 0.8899 0.4162 0.034 Uiso 1 1 calc R
C13 C 0.8626(5) 0.87054(12) 0.9329(3) 0.0177(7) Uani 1 1 d .
C14 C 0.6752(5) 0.84996(15) 0.9158(3) 0.0279(8) Uani 1 1 d .
H14A H 0.6737 0.8293 0.9839 0.042 Uiso 1 1 calc R
H14B H 0.6405 0.8298 0.8438 0.042 Uiso 1 1 calc R
H14C H 0.5913 0.8776 0.9087 0.042 Uiso 1 1 calc R
C15 C 0.9096(5) 0.90246(14) 1.0448(3) 0.0237(8) Uani 1 1 d .
H15A H 1.0342 0.9129 1.0635 0.036 Uiso 1 1 calc R
H15B H 0.8919 0.8830 1.1107 0.036 Uiso 1 1 calc R
H15C H 0.8327 0.9319 1.0319 0.036 Uiso 1 1 calc R
C16 C 0.9933(6) 0.82753(14) 0.9475(3) 0.0290(9) Uani 1 1 d .
H16A H 0.9652 0.8080 0.8744 0.044 Uiso 1 1 calc R
H16B H 0.9842 0.8063 1.0129 0.044 Uiso 1 1 calc R
H16C H 1.1146 0.8406 0.9645 0.044 Uiso 1 1 calc R
C17 C 1.0711(4) 0.92982(13) 0.7886(3) 0.0175(7) Uani 1 1 d .
C18 C 1.0313(5) 0.96870(16) 0.6897(4) 0.0323(9) Uani 1 1 d .
H18A H 0.9527 0.9542 0.6173 0.048 Uiso 1 1 calc R
H18B H 1.1428 0.9793 0.6752 0.048 Uiso 1 1 calc R
H18C H 0.9728 0.9975 0.7131 0.048 Uiso 1 1 calc R
C19 C 1.1822(5) 0.95414(15) 0.9028(3) 0.0284(8) Uani 1 1 d .
H19A H 1.2855 0.9707 0.8886 0.043 Uiso 1 1 calc R
H19B H 1.2228 0.9287 0.9639 0.043 Uiso 1 1 calc R
H19C H 1.1095 0.9787 0.9292 0.043 Uiso 1 1 calc R
C20 C 1.1761(5) 0.88785(15) 0.7525(4) 0.0302(9) Uani 1 1 d .
H20A H 1.2043 0.8624 0.8144 0.045 Uiso 1 1 calc R
H20B H 1.2866 0.9012 0.7417 0.045 Uiso 1 1 calc R
H20C H 1.1045 0.8731 0.6783 0.045 Uiso 1 1 calc R

loop_
_atom_site_aniso_label
_atom_site_aniso_U_11
_atom_site_aniso_U_22
_atom_site_aniso_U_33
_atom_site_aniso_U_23
_atom_site_aniso_U_13
_atom_site_aniso_U_12
Ir1 0.01264(6) 0.01211(6) 0.00939(6) -0.00019(5) 0.00196(4) 0.00110(5)
P1 0.0132(4) 0.0159(4) 0.0104(4) -0.0005(3) 0.0020(3) 0.0009(3)
P2 0.0143(4) 0.0144(4) 0.0097(3) -0.0005(3) 0.0025(3) -0.0007(3)
N1 0.0148(13) 0.0130(13) 0.0134(12) -0.0016(11) 0.0045(10) 0.0000(10)
N2 0.0163(13) 0.0199(14) 0.0102(12) -0.0036(11) 0.0009(10) -0.0007(11)
N3 0.0254(16) 0.0231(16) 0.0193(15) -0.0023(13) 0.0001(12) 0.0072(13)
C1 0.0124(15) 0.0168(16) 0.0159(15) 0.0034(13) 0.0049(12) 0.0027(12)
C2 0.0170(16) 0.0191(16) 0.0144(15) 0.0056(13) 0.0014(12) 0.0038(13)
C3 0.0181(16) 0.0126(15) 0.0187(16) 0.0012(13) 0.0081(13) 0.0018(12)
C4 0.0198(16) 0.0146(15) 0.0123(14) -0.0016(13) 0.0042(12) 0.0002(13)
C5 0.0158(16) 0.0193(17) 0.0192(16) -0.0041(14) 0.0016(13) -0.0021(13)
C6 0.0239(19) 0.0263(19) 0.034(2) -0.0013(17) 0.0151(16) -0.0029(15)
C7 0.0237(19) 0.035(2) 0.030(2) -0.0057(18) -0.0050(16) -0.0077(17)
C8 0.0254(19) 0.0213(18) 0.033(2) -0.0023(16) 0.0095(16) -0.0028(15)
C9 0.0209(17) 0.0229(18) 0.0129(15) 0.0005(13) 0.0072(13) 0.0036(13)
C10 0.033(2) 0.040(2) 0.0121(16) 0.0028(16) 0.0031(14) 0.0074(17)
C11 0.0265(19) 0.031(2) 0.0215(18) -0.0035(16) 0.0114(15) 0.0065(16)
C12 0.0241(18) 0.0275(19) 0.0194(17) 0.0025(15) 0.0106(14) 0.0001(15)
C13 0.0221(16) 0.0190(16) 0.0118(14) 0.0009(13) 0.0046(12) -0.0019(13)
C14 0.033(2) 0.034(2) 0.0195(17) 0.0043(17) 0.0103(15) -0.0131(17)
C15 0.031(2) 0.0270(19) 0.0128(15) -0.0002(15) 0.0062(14) -0.0010(15)
C16 0.045(2) 0.0243(19) 0.0159(17) 0.0032(15) 0.0056(16) 0.0100(17)
C17 0.0162(16) 0.0201(16) 0.0158(15) -0.0006(14) 0.0039(12) -0.0038(13)
C18 0.027(2) 0.041(2) 0.029(2) 0.0102(19) 0.0089(16) -0.0095(18)
C19 0.027(2) 0.034(2) 0.0232(18) -0.0086(17) 0.0054(15) -0.0107(16)
C20 0.0201(18) 0.031(2) 0.043(2) -0.0067(19) 0.0151(17) -0.0024(16)

loop_
_atom_type_symbol
_atom_type_description
_atom_type_scat_dispersion_real
_atom_type_scat_dispersion_imag
_atom_type_scat_source
C C 0.0033 0.0016 'International Tables Vol C Tables 4.2.6.8 and 6.1.1.4'
H H 0.0000 0.0000 'International Tables Vol C Tables 4.2.6.8 and 6.1.1.4'
N N 0.0061 0.0033 'International Tables Vol C Tables 4.2.6.8 and 6.1.1.4'
P P 0.1023 0.0942 'International Tables Vol C Tables 4.2.6.8 and 6.1.1.4'
Ir Ir -1.4442 7.9887 'International Tables Vol C Tables 4.2.6.8 and 6.1.1.4'

loop_
_geom_angle_atom_site_label_1
_geom_angle_atom_site_label_2
_geom_angle_atom_site_label_3
_geom_angle
N2 Ir1 N1 178.09(11)
N2 Ir1 P1 96.80(8)
N1 Ir1 P1 82.62(8)
N2 Ir1 P2 98.61(8)
N1 Ir1 P2 82.09(8)
P1 Ir1 P2 164.15(3)
C2 P1 C5 105.77(16)
C2 P1 C9 105.35(15)
C5 P1 C9 112.40(15)
C2 P1 Ir1 100.43(11)
C5 P1 Ir1 116.85(11)
C9 P1 Ir1 114.16(11)
C4 P2 C13 105.68(15)
C4 P2 C17 105.89(15)
C13 P2 C17 112.40(15)
C4 P2 Ir1 100.70(11)
C13 P2 Ir1 117.31(11)
C17 P2 Ir1 113.15(11)
C3 N1 C1 119.3(3)
C3 N1 Ir1 120.5(2)
C1 N1 Ir1 120.2(2)
N3 N2 Ir1 178.6(3)
C2 C1 N1 121.8(3)
C2 C1 H1 119.1
N1 C1 H1 119.1
C1 C2 P1 115.0(2)
C1 C2 H2 122.5
P1 C2 H2 122.5
C4 C3 N1 122.6(3)
C4 C3 H3 118.7
N1 C3 H3 118.7
C3 C4 P2 113.9(2)
C3 C4 H4 123.1
P2 C4 H4 123.1
C6 C5 C8 108.0(3)
C6 C5 C7 109.4(3)
C8 C5 C7 109.8(3)
C6 C5 P1 105.6(2)
C8 C5 P1 110.4(2)
C7 C5 P1 113.5(3)
C5 C6 H6A 109.5
C5 C6 H6B 109.5
H6A C6 H6B 109.5
C5 C6 H6C 109.5
H6A C6 H6C 109.5
H6B C6 H6C 109.5
C5 C7 H7A 109.5
C5 C7 H7B 109.5
H7A C7 H7B 109.5
C5 C7 H7C 109.5
H7A C7 H7C 109.5
H7B C7 H7C 109.5
C5 C8 H8A 109.5
C5 C8 H8B 109.5
H8A C8 H8B 109.5
C5 C8 H8C 109.5
H8A C8 H8C 109.5
H8B C8 H8C 109.5
C12 C9 C11 108.8(3)
C12 C9 C10 108.2(3)
C11 C9 C10 109.8(3)
C12 C9 P1 105.4(2)
C11 C9 P1 111.7(2)
C10 C9 P1 112.8(2)
C9 C10 H10A 109.5
C9 C10 H10B 109.5
H10A C10 H10B 109.5
C9 C10 H10C 109.5
H10A C10 H10C 109.5
H10B C10 H10C 109.5
C9 C11 H11A 109.5
C9 C11 H11B 109.5
H11A C11 H11B 109.5
C9 C11 H11C 109.5
H11A C11 H11C 109.5
H11B C11 H11C 109.5
C9 C12 H12A 109.5
C9 C12 H12B 109.5
H12A C12 H12B 109.5
C9 C12 H12C 109.5
H12A C12 H12C 109.5
H12B C12 H12C 109.5
C16 C13 C14 109.3(3)
C16 C13 C15 110.0(3)
C14 C13 C15 107.6(3)
C16 C13 P2 111.0(2)
C14 C13 P2 104.8(2)
C15 C13 P2 114.0(2)
C13 C14 H14A 109.5
C13 C14 H14B 109.5
H14A C14 H14B 109.5
C13 C14 H14C 109.5
H14A C14 H14C 109.5
H14B C14 H14C 109.5
C13 C15 H15A 109.5
C13 C15 H15B 109.5
H15A C15 H15B 109.5
C13 C15 H15C 109.5
H15A C15 H15C 109.5
H15B C15 H15C 109.5
C13 C16 H16A 109.5
C13 C16 H16B 109.5
H16A C16 H16B 109.5
C13 C16 H16C 109.5
H16A C16 H16C 109.5
H16B C16 H16C 109.5
C19 C17 C20 110.3(3)
C19 C17 C18 108.7(3)
C20 C17 C18 107.4(3)
C19 C17 P2 114.4(2)
C20 C17 P2 110.0(2)
C18 C17 P2 105.6(2)
C17 C18 H18A 109.5
C17 C18 H18B 109.5
H18A C18 H18B 109.5
C17 C18 H18C 109.5
H18A C18 H18C 109.5
H18B C18 H18C 109.5
C17 C19 H19A 109.5
C17 C19 H19B 109.5
H19A C19 H19B 109.5
C17 C19 H19C 109.5
H19A C19 H19C 109.5
H19B C19 H19C 109.5
C17 C20 H20A 109.5
C17 C20 H20B 109.5
H20A C20 H20B 109.5
C17 C20 H20C 109.5
H20A C20 H20C 109.5
H20B C20 H20C 109.5

loop_
_geom_bond_atom_site_label_1
_geom_bond_atom_site_label_2
_geom_bond_distance
Ir1 N2 1.885(3)
Ir1 N1 2.019(3)
Ir1 P1 2.3062(8)
Ir1 P2 2.3114(8)
P1 C2 1.789(3)
P1 C5 1.877(3)
P1 C9 1.883(3)
P2 C4 1.789(3)
P2 C13 1.873(3)
P2 C17 1.879(3)
N1 C3 1.364(4)
N1 C1 1.383(4)
N2 N3 1.109(4)
C1 C2 1.344(5)
C1 H1 0.9500
C2 H2 0.9500
C3 C4 1.352(5)
C3 H3 0.9500
C4 H4 0.9500
C5 C6 1.523(5)
C5 C8 1.530(5)
C5 C7 1.530(5)
C6 H6A 0.9800
C6 H6B 0.9800
C6 H6C 0.9800
C7 H7A 0.9800
C7 H7B 0.9800
C7 H7C 0.9800
C8 H8A 0.9800
C8 H8B 0.9800
C8 H8C 0.9800
C9 C12 1.534(5)
C9 C11 1.536(5)
C9 C10 1.538(5)
C10 H10A 0.9800
C10 H10B 0.9800
C10 H10C 0.9800
C11 H11A 0.9800
C11 H11B 0.9800
C11 H11C 0.9800
C12 H12A 0.9800
C12 H12B 0.9800
C12 H12C 0.9800
C13 C16 1.522(5)
C13 C14 1.529(5)
C13 C15 1.530(5)
C14 H14A 0.9800
C14 H14B 0.9800
C14 H14C 0.9800
C15 H15A 0.9800
C15 H15B 0.9800
C15 H15C 0.9800
C16 H16A 0.9800
C16 H16B 0.9800
C16 H16C 0.9800
C17 C19 1.528(5)
C17 C20 1.528(5)
C17 C18 1.533(5)
C18 H18A 0.9800
C18 H18B 0.9800
C18 H18C 0.9800
C19 H19A 0.9800
C19 H19B 0.9800
C19 H19C 0.9800
C20 H20A 0.9800
C20 H20B 0.9800
C20 H20C 0.9800

loop_
_geom_torsion_atom_site_label_1
_geom_torsion_atom_site_label_2
_geom_torsion_atom_site_label_3
_geom_torsion_atom_site_label_4
_geom_torsion
N2 Ir1 P1 C2 178.71(14)
N1 Ir1 P1 C2 0.54(13)
P2 Ir1 P1 C2 -14.94(16)
N2 Ir1 P1 C5 64.94(15)
N1 Ir1 P1 C5 -113.22(14)
P2 Ir1 P1 C5 -128.71(15)
N2 Ir1 P1 C9 -69.11(15)
N1 Ir1 P1 C9 112.73(14)
P2 Ir1 P1 C9 97.24(16)
N2 Ir1 P2 C4 -174.27(14)
N1 Ir1 P2 C4 3.94(13)
P1 Ir1 P2 C4 19.44(16)
N2 Ir1 P2 C13 -60.25(15)
N1 Ir1 P2 C13 117.96(15)
P1 Ir1 P2 C13 133.46(15)
N2 Ir1 P2 C17 73.16(15)
N1 Ir1 P2 C17 -108.64(14)
P1 Ir1 P2 C17 -93.13(16)
P1 Ir1 N1 C3 -179.6(2)
P2 Ir1 N1 C3 -3.8(2)
P1 Ir1 N1 C1 -0.2(2)
P2 Ir1 N1 C1 175.6(2)
C3 N1 C1 C2 179.0(3)
Ir1 N1 C1 C2 -0.4(4)
N1 C1 C2 P1 1.0(4)
C5 P1 C2 C1 121.0(3)
C9 P1 C2 C1 -119.8(3)
Ir1 P1 C2 C1 -0.9(3)
C1 N1 C3 C4 -177.5(3)
Ir1 N1 C3 C4 1.9(4)
N1 C3 C4 P2 2.3(4)
C13 P2 C4 C3 -127.0(3)
C17 P2 C4 C3 113.6(3)
Ir1 P2 C4 C3 -4.4(3)
C2 P1 C5 C6 -52.6(3)
C9 P1 C5 C6 -167.0(2)
Ir1 P1 C5 C6 58.2(3)
C2 P1 C5 C8 -169.0(2)
C9 P1 C5 C8 76.5(3)
Ir1 P1 C5 C8 -58.3(3)
C2 P1 C5 C7 67.2(3)
C9 P1 C5 C7 -47.2(3)
Ir1 P1 C5 C7 177.9(2)
C2 P1 C9 C12 75.5(3)
C5 P1 C9 C12 -169.8(2)
Ir1 P1 C9 C12 -33.7(3)
C2 P1 C9 C11 -166.5(3)
C5 P1 C9 C11 -51.8(3)
Ir1 P1 C9 C11 84.3(3)
C2 P1 C9 C10 -42.3(3)
C5 P1 C9 C10 72.4(3)
Ir1 P1 C9 C10 -151.5(2)
C4 P2 C13 C16 -171.3(3)
C17 P2 C13 C16 -56.2(3)
Ir1 P2 C13 C16 77.5(3)
C4 P2 C13 C14 70.9(3)
C17 P2 C13 C14 -174.1(2)
Ir1 P2 C13 C14 -40.4(3)
C4 P2 C13 C15 -46.5(3)
C17 P2 C13 C15 68.6(3)
Ir1 P2 C13 C15 -157.7(2)
C4 P2 C17 C19 69.0(3)
C13 P2 C17 C19 -45.9(3)
Ir1 P2 C17 C19 178.3(2)
C4 P2 C17 C20 -166.2(3)
C13 P2 C17 C20 78.8(3)
Ir1 P2 C17 C20 -56.9(3)
C4 P2 C17 C18 -50.6(3)
C13 P2 C17 C18 -165.5(2)
Ir1 P2 C17 C18 58.8(3)
